data_7014084
loop_
_publ_author_name
'Davies, Graham M.'
'Aarons, Rebecca J.'
'Motson, Graham R.'
'Jeffery, John C.'
'Adams, Harry'
'Faulkner, Stephen'
'Ward, Michael D.'

_publ_section_title
;
 Structural and near-IR photophysical studies on ternary lanthanide
 complexes containing poly(pyrazolyl)borate and 1,3-diketonate ligands.
;
_journal_issue 8
_journal_name_full 'Dalton transactions (Cambridge, England : 2003)'
_journal_page_first 1136
_journal_page_last 1144
_journal_paper_doi 10.1039/b400992d
_journal_year 2004
_chemical_formula_moiety 'C46.25 H36.50 B Cl0.50 N6 O4 Yb'
_chemical_formula_sum 'C46.25 H36.5 B Cl0.5 N6 O4 Yb'
_chemical_formula_weight 941.89
_chemical_name_systematic
;
?
;
_space_group_IT_number 14
_symmetry_cell_setting monoclinic
_symmetry_space_group_name_Hall '-P 2ybc'
_symmetry_space_group_name_H-M 'P 1 21/c 1'
_atom_sites_solution_hydrogens geom
_atom_sites_solution_primary direct
_atom_sites_solution_secondary difmap
_audit_creation_method SHELXL-97
_cell_angle_alpha 90.00
_cell_angle_beta 115.92(3)
_cell_angle_gamma 90.00
_cell_formula_units_Z 8
_cell_length_a 19.133(4)
_cell_length_b 26.895(5)
_cell_length_c 17.426(4)
_cell_measurement_reflns_used 15279
_cell_measurement_temperature 100(2)
_cell_measurement_theta_max 54.906
_cell_measurement_theta_min 4.476
_cell_volume 8065(4)
_computing_cell_refinement 'BRUKER SAINT'
_computing_data_collection 'BRUKER SMART'
_computing_data_reduction 'BRUKER SHELXS'
_computing_molecular_graphics SHELXS
_computing_publication_material SHELXS/XCIF
_computing_structure_refinement 'SHELXL-97 (Sheldrick, 1997)'
_computing_structure_solution 'SHELXS-97 (Sheldrick, 1997)'
_diffrn_ambient_temperature 100(2)
_diffrn_measured_fraction_theta_full 1.000
_diffrn_measured_fraction_theta_max 1.000
_diffrn_measurement_device_type 'CCD area detector'
_diffrn_radiation_monochromator graphite
_diffrn_radiation_source 'fine-focus sealed tube'
_diffrn_radiation_type MoK\a
_diffrn_radiation_wavelength 0.71073
_diffrn_reflns_av_R_equivalents 0.0314
_diffrn_reflns_av_sigmaI/netI 0.0367
_diffrn_reflns_limit_h_max 24
_diffrn_reflns_limit_h_min -19
_diffrn_reflns_limit_k_max 34
_diffrn_reflns_limit_k_min -27
_diffrn_reflns_limit_l_max 22
_diffrn_reflns_limit_l_min -22
_diffrn_reflns_number 57155
_diffrn_reflns_theta_full 27.48
_diffrn_reflns_theta_max 27.48
_diffrn_reflns_theta_min 1.18
_exptl_absorpt_coefficient_mu 2.405
_exptl_absorpt_correction_T_max 0.735
_exptl_absorpt_correction_T_min 0.626
_exptl_absorpt_correction_type multi-scan
_exptl_absorpt_process_details SADABS
_exptl_crystal_colour yellow
_exptl_crystal_density_diffrn 1.551
_exptl_crystal_density_method 'not measured'
_exptl_crystal_description needle
_exptl_crystal_F_000 3772
_exptl_crystal_size_max 0.25
_exptl_crystal_size_mid 0.15
_exptl_crystal_size_min 0.125
_refine_diff_density_max 0.915
_refine_diff_density_min -0.699
_refine_diff_density_rms 0.090
_refine_ls_extinction_method none
_refine_ls_goodness_of_fit_ref 0.962
_refine_ls_hydrogen_treatment mixed
_refine_ls_matrix_type full
_refine_ls_number_parameters 1079
_refine_ls_number_reflns 18498
_refine_ls_number_restraints 0
_refine_ls_restrained_S_all 0.962
_refine_ls_R_factor_all 0.0404
_refine_ls_R_factor_gt 0.0270
_refine_ls_shift/su_max 0.005
_refine_ls_shift/su_mean 0.000
_refine_ls_structure_factor_coef Fsqd
_refine_ls_weighting_details 'calc w=1/[\s^2^(Fo^2^)+(0.0330P)^2^+0.0000P] where P=(Fo^2^+2Fc^2^)/3'
_refine_ls_weighting_scheme calc
_refine_ls_wR_factor_gt 0.0583
_refine_ls_wR_factor_ref 0.0642
_reflns_number_gt 14393
_reflns_number_total 18498
_reflns_threshold_expression >2sigma(I)
_cod_data_source_file b400992d.txt
_cod_data_source_block minniem
_cod_original_cell_volume 8065(3)
_cod_original_sg_symbol_H-M P2(1)/c
_cod_original_formula_sum 'C46.25 H36.50 B Cl0.50 N6 O4 Yb'
_cod_database_code 7014084

loop_
_symmetry_equiv_pos_as_xyz
'x, y, z'
'-x, y+1/2, -z+1/2'
'-x, -y, -z'
'x, -y-1/2, z-1/2'

loop_
_atom_site_label
_atom_site_type_symbol
_atom_site_fract_x
_atom_site_fract_y
_atom_site_fract_z
_atom_site_U_iso_or_equiv
_atom_site_adp_type
_atom_site_occupancy
_atom_site_symmetry_multiplicity
_atom_site_calc_flag
_atom_site_refinement_flags
_atom_site_disorder_assembly
_atom_site_disorder_group
Yb1 Yb 1.008794(7) 0.307775(4) 0.230848(7) 0.01562(3) Uani 1 1 d . . .
B1 B 1.0010(2) 0.16202(13) 0.2420(2) 0.0261(8) Uani 1 1 d . . .
C101 C 0.85996(16) 0.44432(10) 0.09987(17) 0.0178(6) Uani 1 1 d . . .
C102 C 0.78916(17) 0.46461(10) 0.04282(17) 0.0215(6) Uani 1 1 d . . .
H102 H 0.7479 0.4432 0.0081 0.026 Uiso 1 1 calc R . .
C103 C 0.77826(19) 0.51596(11) 0.03624(19) 0.0255(7) Uani 1 1 d . . .
H103 H 0.7301 0.5294 -0.0036 0.031 Uiso 1 1 calc R . .
C104 C 0.83759(19) 0.54731(11) 0.0877(2) 0.0272(7) Uani 1 1 d . . .
H104 H 0.8300 0.5823 0.0836 0.033 Uiso 1 1 calc R . .
C105 C 0.90777(19) 0.52775(11) 0.1448(2) 0.0293(7) Uani 1 1 d . . .
H105 H 0.9485 0.5493 0.1799 0.035 Uiso 1 1 calc R . .
C106 C 0.91908(18) 0.47674(10) 0.15135(19) 0.0254(7) Uani 1 1 d . . .
H106 H 0.9675 0.4636 0.1912 0.030 Uiso 1 1 calc R . .
O111 O 0.94508(11) 0.37768(7) 0.16238(11) 0.0186(4) Uani 1 1 d . . .
C112 C 0.87701(16) 0.38967(10) 0.10912(16) 0.0176(6) Uani 1 1 d . . .
C113 C 0.81982(17) 0.35513(10) 0.06042(17) 0.0201(6) Uani 1 1 d . . .
H113 H 0.7698 0.3668 0.0221 0.024 Uiso 1 1 calc R . .
C114 C 0.83428(16) 0.30391(10) 0.06659(16) 0.0175(6) Uani 1 1 d . . .
O115 O 0.89661(11) 0.28414(7) 0.12077(11) 0.0204(4) Uani 1 1 d . . .
C121 C 0.77443(16) 0.26836(10) 0.00910(17) 0.0188(6) Uani 1 1 d . . .
C122 C 0.71582(17) 0.28166(11) -0.07086(18) 0.0241(6) Uani 1 1 d . . .
H122 H 0.7122 0.3150 -0.0902 0.029 Uiso 1 1 calc R . .
C123 C 0.66294(18) 0.24631(11) -0.12215(19) 0.0281(7) Uani 1 1 d . . .
H123 H 0.6242 0.2554 -0.1770 0.034 Uiso 1 1 calc R . .
C124 C 0.66653(18) 0.19793(11) -0.0935(2) 0.0276(7) Uani 1 1 d . . .
H124 H 0.6299 0.1739 -0.1283 0.033 Uiso 1 1 calc R . .
C125 C 0.72370(18) 0.18468(11) -0.01412(19) 0.0255(7) Uani 1 1 d . . .
H125 H 0.7258 0.1516 0.0059 0.031 Uiso 1 1 calc R . .
C126 C 0.77774(17) 0.21909(10) 0.03627(18) 0.0219(6) Uani 1 1 d . . .
H126 H 0.8176 0.2092 0.0899 0.026 Uiso 1 1 calc R . .
C131 C 1.16138(17) 0.43772(10) 0.39181(17) 0.0211(6) Uani 1 1 d . . .
C132 C 1.20551(18) 0.45374(11) 0.47548(18) 0.0274(7) Uani 1 1 d . . .
H132 H 1.2255 0.4302 0.5205 0.033 Uiso 1 1 calc R . .
C133 C 1.2203(2) 0.50410(11) 0.4931(2) 0.0334(8) Uani 1 1 d . . .
H133 H 1.2506 0.5148 0.5501 0.040 Uiso 1 1 calc R . .
C134 C 1.19115(19) 0.53854(11) 0.4281(2) 0.0319(8) Uani 1 1 d . . .
H134 H 1.2002 0.5730 0.4406 0.038 Uiso 1 1 calc R . .
C135 C 1.14855(19) 0.52288(11) 0.3446(2) 0.0294(7) Uani 1 1 d . . .
H135 H 1.1298 0.5465 0.2995 0.035 Uiso 1 1 calc R . .
C136 C 1.13343(18) 0.47293(10) 0.32688(18) 0.0238(6) Uani 1 1 d . . .
H136 H 1.1036 0.4625 0.2696 0.029 Uiso 1 1 calc R . .
O141 O 1.08342(11) 0.37524(7) 0.29775(11) 0.0202(4) Uani 1 1 d . . .
C142 C 1.14165(16) 0.38395(10) 0.36898(16) 0.0182(6) Uani 1 1 d . . .
C143 C 1.18764(18) 0.34694(10) 0.42410(17) 0.0231(6) Uani 1 1 d . . .
H143 H 1.2304 0.3566 0.4756 0.028 Uiso 1 1 calc R . .
C144 C 1.17349(17) 0.29636(10) 0.40683(17) 0.0200(6) Uani 1 1 d . . .
O145 O 1.11538(11) 0.27890(7) 0.34171(11) 0.0206(4) Uani 1 1 d . . .
C151 C 1.22920(17) 0.25862(10) 0.46417(17) 0.0214(6) Uani 1 1 d . . .
C152 C 1.2817(2) 0.26962(12) 0.54810(19) 0.0339(8) Uani 1 1 d . . .
H152 H 1.2833 0.3021 0.5702 0.041 Uiso 1 1 calc R . .
C153 C 1.3315(2) 0.23305(13) 0.5991(2) 0.0448(10) Uani 1 1 d . . .
H153 H 1.3665 0.2406 0.6565 0.054 Uiso 1 1 calc R . .
C154 C 1.3309(2) 0.18628(12) 0.5679(2) 0.0365(8) Uani 1 1 d . . .
H154 H 1.3656 0.1617 0.6033 0.044 Uiso 1 1 calc R . .
C155 C 1.27963(18) 0.17489(11) 0.4848(2) 0.0303(7) Uani 1 1 d . . .
H155 H 1.2793 0.1425 0.4630 0.036 Uiso 1 1 calc R . .
C156 C 1.22866(17) 0.21089(10) 0.43323(19) 0.0243(6) Uani 1 1 d . . .
H156 H 1.1931 0.2028 0.3763 0.029 Uiso 1 1 calc R . .
N161 N 1.00861(14) 0.18497(8) 0.16495(14) 0.0203(5) Uani 1 1 d . . .
N162 N 1.03304(13) 0.23242(8) 0.16555(14) 0.0183(5) Uani 1 1 d . . .
C163 C 1.04062(16) 0.23846(10) 0.09302(16) 0.0189(6) Uani 1 1 d . . .
C164 C 1.02179(18) 0.19462(10) 0.04561(18) 0.0264(7) Uani 1 1 d . . .
H164 H 1.0228 0.1885 -0.0076 0.032 Uiso 1 1 calc R . .
C165 C 1.00150(18) 0.16228(11) 0.09319(18) 0.0255(7) Uani 1 1 d . . .
H165 H 0.9849 0.1289 0.0778 0.031 Uiso 1 1 calc R . .
N171 N 1.06289(13) 0.32414(8) 0.12745(13) 0.0183(5) Uani 1 1 d . . .
C172 C 1.06078(16) 0.28759(10) 0.07327(16) 0.0185(6) Uani 1 1 d . . .
C173 C 1.07490(17) 0.29654(11) 0.00276(18) 0.0237(6) Uani 1 1 d . . .
H173 H 1.0724 0.2702 -0.0347 0.028 Uiso 1 1 calc R . .
C174 C 1.09262(17) 0.34409(11) -0.01201(18) 0.0254(7) Uani 1 1 d . . .
H174 H 1.1022 0.3511 -0.0600 0.030 Uiso 1 1 calc R . .
C175 C 1.09634(17) 0.38134(11) 0.04359(17) 0.0232(6) Uani 1 1 d . . .
H175 H 1.1098 0.4142 0.0354 0.028 Uiso 1 1 calc R . .
C176 C 1.08021(16) 0.37028(10) 0.11181(17) 0.0210(6) Uani 1 1 d . . .
H176 H 1.0815 0.3964 0.1491 0.025 Uiso 1 1 calc R . .
N181 N 0.94269(16) 0.19283(8) 0.26197(15) 0.0240(6) Uani 1 1 d . . .
N182 N 0.95276(14) 0.24173(8) 0.28361(14) 0.0205(5) Uani 1 1 d . . .
C183 C 0.89389(18) 0.25463(10) 0.30186(18) 0.0225(6) Uani 1 1 d . . .
C184 C 0.8453(2) 0.21435(11) 0.2929(2) 0.0310(7) Uani 1 1 d . . .
H184 H 0.8001 0.2133 0.3024 0.037 Uiso 1 1 calc R . .
C185 C 0.8783(2) 0.17649(11) 0.2672(2) 0.0309(7) Uani 1 1 d . . .
H185 H 0.8586 0.1435 0.2548 0.037 Uiso 1 1 calc R . .
N191 N 0.93731(14) 0.33820(8) 0.31290(14) 0.0207(5) Uani 1 1 d . . .
C192 C 0.88934(17) 0.30612(10) 0.32614(17) 0.0209(6) Uani 1 1 d . . .
C193 C 0.83996(18) 0.32095(11) 0.36139(18) 0.0267(7) Uani 1 1 d . . .
H193 H 0.8073 0.2975 0.3707 0.032 Uiso 1 1 calc R . .
C194 C 0.83905(19) 0.37046(11) 0.38276(19) 0.0297(7) Uani 1 1 d . . .
H194 H 0.8053 0.3816 0.4061 0.036 Uiso 1 1 calc R . .
C195 C 0.88804(19) 0.40341(11) 0.36953(19) 0.0289(7) Uani 1 1 d . . .
H195 H 0.8890 0.4375 0.3844 0.035 Uiso 1 1 calc R . .
C196 C 0.93565(18) 0.38623(11) 0.33434(17) 0.0248(6) Uani 1 1 d . . .
H196 H 0.9687 0.4093 0.3248 0.030 Uiso 1 1 calc R . .
Yb2 Yb 0.492321(7) 0.495870(4) 0.273840(7) 0.01537(3) Uani 1 1 d . . .
B2 B 0.4620(2) 0.64204(13) 0.2835(2) 0.0258(8) Uani 1 1 d . . .
C201 C 0.35600(17) 0.35417(10) 0.27722(17) 0.0200(6) Uani 1 1 d . . .
C202 C 0.28618(19) 0.33327(11) 0.26662(19) 0.0269(7) Uani 1 1 d . . .
H202 H 0.2397 0.3522 0.2405 0.032 Uiso 1 1 calc R . .
C203 C 0.2830(2) 0.28506(11) 0.2937(2) 0.0331(8) Uani 1 1 d . . .
H203 H 0.2346 0.2710 0.2850 0.040 Uiso 1 1 calc R . .
C204 C 0.3507(2) 0.25760(12) 0.3332(2) 0.0355(8) Uani 1 1 d . . .
H204 H 0.3491 0.2250 0.3535 0.043 Uiso 1 1 calc R . .
C205 C 0.4207(2) 0.27763(11) 0.3431(2) 0.0344(8) Uani 1 1 d . . .
H205 H 0.4670 0.2586 0.3692 0.041 Uiso 1 1 calc R . .
C206 C 0.42324(18) 0.32552(11) 0.31485(19) 0.0261(7) Uani 1 1 d . . .
H206 H 0.4714 0.3389 0.3213 0.031 Uiso 1 1 calc R . .
O211 O 0.43240(11) 0.42262(7) 0.27508(12) 0.0196(4) Uani 1 1 d . . .
C212 C 0.36392(17) 0.40736(10) 0.25506(16) 0.0180(6) Uani 1 1 d . . .
C213 C 0.29839(17) 0.43767(10) 0.21660(17) 0.0216(6) Uani 1 1 d . . .
H213 H 0.2484 0.4227 0.1947 0.026 Uiso 1 1 calc R . .
C214 C 0.30346(17) 0.48917(10) 0.20903(16) 0.0186(6) Uani 1 1 d . . .
O215 O 0.36769(11) 0.51253(7) 0.23712(11) 0.0186(4) Uani 1 1 d . . .
C221 C 0.23191(16) 0.52070(10) 0.16943(16) 0.0178(6) Uani 1 1 d . . .
C222 C 0.15702(18) 0.50200(11) 0.14217(18) 0.0238(6) Uani 1 1 d . . .
H222 H 0.1499 0.4679 0.1509 0.029 Uiso 1 1 calc R . .
C223 C 0.09265(18) 0.53237(12) 0.10256(19) 0.0312(7) Uani 1 1 d . . .
H223 H 0.0419 0.5190 0.0840 0.037 Uiso 1 1 calc R . .
C224 C 0.10239(19) 0.58193(12) 0.09019(19) 0.0300(7) Uani 1 1 d . . .
H224 H 0.0584 0.6029 0.0629 0.036 Uiso 1 1 calc R . .
C225 C 0.17649(18) 0.60112(11) 0.11763(17) 0.0257(7) Uani 1 1 d . . .
H225 H 0.1832 0.6354 0.1093 0.031 Uiso 1 1 calc R . .
C226 C 0.24060(17) 0.57113(10) 0.15679(17) 0.0218(6) Uani 1 1 d . . .
H226 H 0.2912 0.5848 0.1754 0.026 Uiso 1 1 calc R . .
C231 C 0.71671(16) 0.55585(10) 0.27964(16) 0.0183(6) Uani 1 1 d . . .
C232 C 0.78617(18) 0.54962(11) 0.27324(19) 0.0256(7) Uani 1 1 d . . .
H232 H 0.8031 0.5172 0.2675 0.031 Uiso 1 1 calc R . .
C233 C 0.83067(19) 0.59056(12) 0.2752(2) 0.0311(7) Uani 1 1 d . . .
H233 H 0.8783 0.5860 0.2714 0.037 Uiso 1 1 calc R . .
C234 C 0.80651(19) 0.63798(11) 0.28265(18) 0.0280(7) Uani 1 1 d . . .
H234 H 0.8372 0.6660 0.2836 0.034 Uiso 1 1 calc R . .
C235 C 0.73802(19) 0.64431(11) 0.28860(19) 0.0295(7) Uani 1 1 d . . .
H235 H 0.7212 0.6769 0.2935 0.035 Uiso 1 1 calc R . .
C236 C 0.69303(18) 0.60364(11) 0.28749(18) 0.0260(7) Uani 1 1 d . . .
H236 H 0.6458 0.6085 0.2921 0.031 Uiso 1 1 calc R . .
O241 O 0.60664(11) 0.52609(7) 0.29023(12) 0.0204(4) Uani 1 1 d . . .
C242 C 0.66318(16) 0.51402(10) 0.27511(16) 0.0178(6) Uani 1 1 d . . .
C243 C 0.67335(17) 0.46583(10) 0.25066(17) 0.0199(6) Uani 1 1 d . . .
H243 H 0.7165 0.4594 0.2388 0.024 Uiso 1 1 calc R . .
C244 C 0.62192(16) 0.42689(10) 0.24317(16) 0.0174(6) Uani 1 1 d . . .
O245 O 0.56604(11) 0.43088(7) 0.26301(11) 0.0190(4) Uani 1 1 d . . .
C251 C 0.62845(16) 0.37719(10) 0.20630(16) 0.0187(6) Uani 1 1 d . . .
C252 C 0.68680(18) 0.36549(10) 0.18195(18) 0.0241(6) Uani 1 1 d . . .
H252 H 0.7257 0.3893 0.1888 0.029 Uiso 1 1 calc R . .
C253 C 0.6883(2) 0.31909(12) 0.1477(2) 0.0323(8) Uani 1 1 d . . .
H253 H 0.7292 0.3111 0.1328 0.039 Uiso 1 1 calc R . .
C254 C 0.6312(2) 0.28441(11) 0.1352(2) 0.0332(8) Uani 1 1 d . . .
H254 H 0.6323 0.2529 0.1111 0.040 Uiso 1 1 calc R . .
C255 C 0.5724(2) 0.29571(11) 0.15780(19) 0.0307(7) Uani 1 1 d . . .
H255 H 0.5325 0.2722 0.1486 0.037 Uiso 1 1 calc R . .
C256 C 0.57163(18) 0.34145(10) 0.19404(18) 0.0228(6) Uani 1 1 d . . .
H256 H 0.5317 0.3486 0.2108 0.027 Uiso 1 1 calc R . .
N261 N 0.52041(14) 0.61487(8) 0.36461(15) 0.0221(5) Uani 1 1 d . . .
N262 N 0.52159(14) 0.56471(8) 0.37527(14) 0.0198(5) Uani 1 1 d . . .
C263 C 0.57134(17) 0.55578(10) 0.45685(17) 0.0207(6) Uani 1 1 d . . .
C264 C 0.60222(18) 0.60036(11) 0.49973(19) 0.0281(7) Uani 1 1 d . . .
H264 H 0.6384 0.6046 0.5577 0.034 Uiso 1 1 calc R . .
C265 C 0.56868(19) 0.63622(11) 0.4396(2) 0.0292(7) Uani 1 1 d . . .
H265 H 0.5777 0.6709 0.4487 0.035 Uiso 1 1 calc R . .
N271 N 0.55787(14) 0.46952(8) 0.42502(14) 0.0206(5) Uani 1 1 d . . .
C272 C 0.58620(16) 0.50446(10) 0.48666(17) 0.0199(6) Uani 1 1 d . . .
C273 C 0.62544(18) 0.49208(11) 0.57241(18) 0.0269(7) Uani 1 1 d . . .
H273 H 0.6457 0.5174 0.6144 0.032 Uiso 1 1 calc R . .
C274 C 0.63483(19) 0.44279(12) 0.59629(18) 0.0289(7) Uani 1 1 d . . .
H274 H 0.6604 0.4337 0.6548 0.035 Uiso 1 1 calc R . .
C275 C 0.60638(17) 0.40674(11) 0.53347(18) 0.0250(7) Uani 1 1 d . . .
H275 H 0.6126 0.3724 0.5478 0.030 Uiso 1 1 calc R . .
C276 C 0.56883(18) 0.42178(11) 0.44946(18) 0.0241(6) Uani 1 1 d . . .
H276 H 0.5497 0.3969 0.4065 0.029 Uiso 1 1 calc R . .
N281 N 0.46627(15) 0.62055(8) 0.20240(15) 0.0229(5) Uani 1 1 d . . .
N282 N 0.45893(14) 0.57134(8) 0.18349(14) 0.0198(5) Uani 1 1 d . . .
C283 C 0.44272(17) 0.56747(10) 0.10055(17) 0.0210(6) Uani 1 1 d . . .
C284 C 0.43879(19) 0.61453(11) 0.06476(19) 0.0284(7) Uani 1 1 d . . .
H284 H 0.4279 0.6225 0.0075 0.034 Uiso 1 1 calc R . .
C285 C 0.45426(18) 0.64643(11) 0.13149(19) 0.0276(7) Uani 1 1 d . . .
H285 H 0.4562 0.6816 0.1283 0.033 Uiso 1 1 calc R . .
N291 N 0.44486(13) 0.47981(8) 0.11800(13) 0.0176(5) Uani 1 1 d . . .
C292 C 0.43115(16) 0.51805(10) 0.06256(17) 0.0193(6) Uani 1 1 d . . .
C293 C 0.40727(18) 0.51039(11) -0.02417(18) 0.0264(7) Uani 1 1 d . . .
H293 H 0.3962 0.5379 -0.0620 0.032 Uiso 1 1 calc R . .
C294 C 0.39983(18) 0.46232(11) -0.05470(18) 0.0265(7) Uani 1 1 d . . .
H294 H 0.3851 0.4563 -0.1135 0.032 Uiso 1 1 calc R . .
C295 C 0.41414(17) 0.42306(11) 0.00162(17) 0.0235(6) Uani 1 1 d . . .
H295 H 0.4093 0.3897 -0.0178 0.028 Uiso 1 1 calc R . .
C296 C 0.43567(17) 0.43352(10) 0.08663(17) 0.0219(6) Uani 1 1 d . . .
H296 H 0.4444 0.4065 0.1248 0.026 Uiso 1 1 calc R . .
H2B H 0.4015(17) 0.6379(10) 0.2789(16) 0.019(7) Uiso 1 1 d . . .
H2A H 0.4797(16) 0.6815(11) 0.2896(17) 0.023(8) Uiso 1 1 d . . .
H1A H 0.9740(17) 0.1233(10) 0.2224(17) 0.023(8) Uiso 1 1 d . . .
H1B H 1.0623(16) 0.1596(9) 0.3007(17) 0.016(7) Uiso 1 1 d . . .
Cl1 Cl 1.00504(7) 0.51626(4) 0.42278(7) 0.0546(3) Uani 1 1 d . . .
C300 C 0.9527(4) 0.5272(2) 0.4835(5) 0.0387(17) Uani 0.50 1 d P . .
H30A H 0.8967 0.5203 0.4490 0.046 Uiso 0.50 1 calc PR . .
H30B H 0.9588 0.5622 0.5030 0.046 Uiso 0.50 1 calc PR . .

loop_
_atom_site_aniso_label
_atom_site_aniso_U_11
_atom_site_aniso_U_22
_atom_site_aniso_U_33
_atom_site_aniso_U_23
_atom_site_aniso_U_13
_atom_site_aniso_U_12
Yb1 0.01698(6) 0.01252(6) 0.01610(6) 0.00084(4) 0.00606(5) 0.00081(5)
B1 0.028(2) 0.0204(18) 0.0284(18) 0.0067(14) 0.0114(16) 0.0026(15)
C101 0.0208(15) 0.0146(14) 0.0211(13) 0.0011(11) 0.0121(12) 0.0010(11)
C102 0.0227(16) 0.0179(15) 0.0234(14) 0.0010(11) 0.0096(13) 0.0022(12)
C103 0.0275(17) 0.0224(16) 0.0279(15) 0.0047(12) 0.0131(14) 0.0080(13)
C104 0.0354(19) 0.0145(15) 0.0400(18) 0.0034(13) 0.0242(16) 0.0043(13)
C105 0.0305(18) 0.0180(16) 0.0389(18) -0.0034(13) 0.0148(15) -0.0025(13)
C106 0.0234(16) 0.0192(15) 0.0321(16) -0.0001(12) 0.0107(14) 0.0009(12)
O111 0.0187(10) 0.0157(10) 0.0190(9) 0.0003(8) 0.0059(8) -0.0011(8)
C112 0.0211(15) 0.0168(14) 0.0171(13) 0.0031(11) 0.0104(12) 0.0023(11)
C113 0.0179(15) 0.0172(14) 0.0207(14) 0.0025(11) 0.0043(12) 0.0023(11)
C114 0.0184(15) 0.0175(14) 0.0183(13) 0.0003(11) 0.0096(12) -0.0006(11)
O115 0.0201(11) 0.0153(10) 0.0211(10) 0.0019(8) 0.0048(8) 0.0019(8)
C121 0.0186(15) 0.0171(14) 0.0219(14) -0.0026(11) 0.0099(12) -0.0010(11)
C122 0.0218(16) 0.0184(15) 0.0278(15) -0.0002(12) 0.0069(13) 0.0006(12)
C123 0.0222(17) 0.0268(17) 0.0282(15) -0.0035(13) 0.0044(13) 0.0001(13)
C124 0.0200(16) 0.0231(16) 0.0355(17) -0.0090(13) 0.0084(14) -0.0065(13)
C125 0.0248(17) 0.0174(15) 0.0366(17) -0.0003(13) 0.0156(14) -0.0029(12)
C126 0.0217(15) 0.0183(15) 0.0274(15) 0.0011(12) 0.0123(13) 0.0012(12)
C131 0.0202(15) 0.0180(15) 0.0237(14) -0.0024(11) 0.0084(12) -0.0012(12)
C132 0.0305(18) 0.0197(15) 0.0234(15) 0.0014(12) 0.0039(13) 0.0033(13)
C133 0.036(2) 0.0287(18) 0.0260(16) -0.0087(13) 0.0049(15) -0.0028(15)
C134 0.0333(19) 0.0179(16) 0.0406(19) -0.0069(13) 0.0124(16) -0.0047(14)
C135 0.0318(19) 0.0203(16) 0.0314(17) 0.0026(13) 0.0094(15) -0.0013(13)
C136 0.0237(16) 0.0230(16) 0.0214(14) -0.0026(12) 0.0068(13) -0.0029(13)
O141 0.0201(11) 0.0174(10) 0.0181(9) 0.0009(8) 0.0037(8) -0.0007(8)
C142 0.0183(15) 0.0188(14) 0.0188(13) -0.0007(11) 0.0093(12) -0.0009(11)
C143 0.0242(16) 0.0190(15) 0.0187(14) -0.0012(11) 0.0026(12) 0.0021(12)
C144 0.0188(15) 0.0234(15) 0.0183(13) 0.0025(11) 0.0085(12) 0.0025(12)
O145 0.0199(11) 0.0159(10) 0.0222(10) 0.0009(8) 0.0057(9) 0.0011(8)
C151 0.0191(15) 0.0213(15) 0.0247(14) 0.0061(12) 0.0106(12) 0.0034(12)
C152 0.038(2) 0.0295(18) 0.0258(16) 0.0019(13) 0.0068(15) 0.0125(15)
C153 0.047(2) 0.044(2) 0.0277(17) 0.0071(16) 0.0018(17) 0.0178(18)
C154 0.032(2) 0.0304(19) 0.0394(19) 0.0150(15) 0.0088(16) 0.0153(15)
C155 0.0253(17) 0.0179(16) 0.047(2) 0.0068(14) 0.0154(15) 0.0036(13)
C156 0.0180(15) 0.0209(15) 0.0304(16) 0.0036(12) 0.0072(13) 0.0005(12)
N161 0.0215(13) 0.0129(11) 0.0251(12) -0.0008(9) 0.0091(11) 0.0023(10)
N162 0.0180(13) 0.0144(12) 0.0209(11) 0.0011(9) 0.0070(10) 0.0020(9)
C163 0.0167(15) 0.0205(15) 0.0170(13) -0.0002(11) 0.0051(11) 0.0029(11)
C164 0.0325(18) 0.0228(16) 0.0223(15) -0.0018(12) 0.0104(14) 0.0037(13)
C165 0.0278(17) 0.0192(15) 0.0254(15) -0.0039(12) 0.0078(13) 0.0004(13)
N171 0.0164(12) 0.0201(12) 0.0162(11) 0.0006(9) 0.0052(10) -0.0007(10)
C172 0.0135(14) 0.0196(14) 0.0189(13) 0.0006(11) 0.0038(11) 0.0027(11)
C173 0.0252(16) 0.0246(16) 0.0225(14) -0.0017(12) 0.0113(13) 0.0038(13)
C174 0.0224(16) 0.0311(17) 0.0243(15) 0.0031(13) 0.0116(13) 0.0000(13)
C175 0.0202(15) 0.0245(16) 0.0241(14) 0.0065(12) 0.0089(12) -0.0017(12)
C176 0.0195(15) 0.0196(15) 0.0211(14) -0.0008(11) 0.0061(12) -0.0019(12)
N181 0.0381(16) 0.0093(12) 0.0246(12) 0.0050(9) 0.0138(12) 0.0006(10)
N182 0.0234(14) 0.0153(12) 0.0211(11) 0.0022(9) 0.0082(11) 0.0026(10)
C183 0.0250(16) 0.0193(15) 0.0267(14) 0.0050(12) 0.0145(13) 0.0015(12)
C184 0.037(2) 0.0225(16) 0.0433(19) 0.0018(14) 0.0262(16) -0.0040(14)
C185 0.041(2) 0.0192(16) 0.0409(18) 0.0030(13) 0.0257(16) -0.0049(14)
N191 0.0215(13) 0.0185(12) 0.0222(12) 0.0013(10) 0.0098(11) 0.0012(10)
C192 0.0211(15) 0.0247(16) 0.0178(13) 0.0044(11) 0.0093(12) 0.0050(12)
C193 0.0269(17) 0.0263(16) 0.0306(16) 0.0020(13) 0.0160(14) -0.0008(13)
C194 0.0309(18) 0.0309(18) 0.0322(16) -0.0008(14) 0.0183(15) 0.0058(14)
C195 0.0353(19) 0.0224(16) 0.0298(16) -0.0036(13) 0.0150(15) 0.0043(14)
C196 0.0295(17) 0.0201(15) 0.0248(15) -0.0010(12) 0.0119(13) -0.0013(13)
Yb2 0.01469(6) 0.01369(6) 0.01761(6) -0.00127(4) 0.00694(5) -0.00052(5)
B2 0.027(2) 0.0205(18) 0.0320(18) -0.0042(14) 0.0146(16) 0.0005(15)
C201 0.0233(16) 0.0172(14) 0.0199(13) -0.0043(11) 0.0099(12) -0.0046(12)
C202 0.0277(17) 0.0210(16) 0.0328(16) -0.0008(13) 0.0139(14) -0.0007(13)
C203 0.036(2) 0.0237(17) 0.047(2) -0.0020(14) 0.0249(17) -0.0081(15)
C204 0.045(2) 0.0166(16) 0.0446(19) 0.0033(14) 0.0198(18) -0.0039(15)
C205 0.034(2) 0.0223(17) 0.0413(19) 0.0044(14) 0.0108(16) 0.0051(14)
C206 0.0240(17) 0.0184(15) 0.0341(17) -0.0010(12) 0.0110(14) -0.0011(13)
O211 0.0166(10) 0.0187(10) 0.0235(10) 0.0004(8) 0.0086(9) -0.0014(8)
C212 0.0222(15) 0.0156(14) 0.0163(13) -0.0038(10) 0.0084(12) -0.0027(11)
C213 0.0156(15) 0.0196(15) 0.0257(15) -0.0017(12) 0.0054(12) -0.0028(12)
C214 0.0198(15) 0.0203(15) 0.0155(13) -0.0024(11) 0.0076(12) -0.0010(12)
O215 0.0179(10) 0.0169(10) 0.0225(10) -0.0010(8) 0.0103(8) -0.0020(8)
C221 0.0180(15) 0.0214(15) 0.0153(13) -0.0014(11) 0.0085(11) 0.0015(11)
C222 0.0215(16) 0.0215(16) 0.0264(15) -0.0037(12) 0.0085(13) -0.0012(12)
C223 0.0185(16) 0.0382(19) 0.0325(17) -0.0067(14) 0.0071(14) -0.0015(14)
C224 0.0267(18) 0.0327(18) 0.0255(16) -0.0001(13) 0.0067(14) 0.0114(14)
C225 0.0302(18) 0.0230(16) 0.0224(14) 0.0001(12) 0.0102(13) 0.0052(13)
C226 0.0192(15) 0.0236(15) 0.0210(14) -0.0017(11) 0.0072(12) 0.0014(12)
C231 0.0173(15) 0.0214(15) 0.0132(12) -0.0010(11) 0.0038(11) -0.0028(11)
C232 0.0238(16) 0.0213(16) 0.0344(17) -0.0049(13) 0.0153(14) -0.0028(13)
C233 0.0244(17) 0.0325(18) 0.0406(18) -0.0063(14) 0.0182(15) -0.0082(14)
C234 0.0311(18) 0.0252(17) 0.0296(16) -0.0050(13) 0.0151(14) -0.0127(14)
C235 0.0347(19) 0.0193(16) 0.0378(18) -0.0004(13) 0.0190(16) -0.0005(14)
C236 0.0232(16) 0.0238(16) 0.0328(16) -0.0025(13) 0.0141(14) -0.0021(13)
O241 0.0184(11) 0.0183(10) 0.0264(10) -0.0030(8) 0.0116(9) -0.0008(8)
C242 0.0165(14) 0.0213(15) 0.0135(12) 0.0007(11) 0.0045(11) -0.0016(11)
C243 0.0173(15) 0.0202(15) 0.0220(14) 0.0009(11) 0.0083(12) 0.0019(12)
C244 0.0170(14) 0.0194(14) 0.0131(12) 0.0021(10) 0.0042(11) 0.0049(11)
O245 0.0213(11) 0.0170(10) 0.0204(10) -0.0005(8) 0.0105(9) 0.0002(8)
C251 0.0211(15) 0.0171(14) 0.0150(12) 0.0024(11) 0.0053(11) 0.0032(11)
C252 0.0270(17) 0.0197(15) 0.0280(15) -0.0004(12) 0.0141(13) -0.0004(12)
C253 0.041(2) 0.0292(18) 0.0363(18) -0.0031(14) 0.0261(16) 0.0049(15)
C254 0.046(2) 0.0202(16) 0.0348(17) -0.0036(13) 0.0196(16) 0.0049(15)
C255 0.0359(19) 0.0195(16) 0.0346(17) -0.0013(13) 0.0136(15) -0.0023(14)
C256 0.0250(16) 0.0192(15) 0.0252(15) 0.0021(12) 0.0120(13) 0.0034(12)
N261 0.0222(13) 0.0156(12) 0.0274(13) -0.0054(10) 0.0098(11) -0.0019(10)
N262 0.0199(13) 0.0150(12) 0.0253(12) -0.0038(9) 0.0106(11) 0.0001(10)
C263 0.0176(15) 0.0238(15) 0.0210(14) -0.0056(11) 0.0087(12) -0.0007(12)
C264 0.0240(17) 0.0305(17) 0.0246(15) -0.0087(13) 0.0057(13) -0.0054(13)
C265 0.0288(18) 0.0222(16) 0.0364(17) -0.0083(13) 0.0140(15) -0.0050(13)
N271 0.0196(13) 0.0207(13) 0.0208(12) -0.0020(10) 0.0083(10) 0.0018(10)
C272 0.0143(14) 0.0245(16) 0.0211(14) -0.0028(11) 0.0080(12) 0.0017(12)
C273 0.0274(17) 0.0308(17) 0.0203(14) -0.0059(12) 0.0083(13) 0.0013(13)
C274 0.0281(18) 0.0381(19) 0.0193(14) -0.0001(13) 0.0093(13) 0.0062(14)
C275 0.0240(16) 0.0256(16) 0.0264(15) 0.0054(12) 0.0120(13) 0.0071(13)
C276 0.0260(17) 0.0220(16) 0.0237(15) -0.0032(12) 0.0104(13) -0.0010(13)
N281 0.0298(15) 0.0116(12) 0.0293(13) 0.0006(10) 0.0147(11) -0.0002(10)
N282 0.0188(13) 0.0145(12) 0.0262(12) -0.0002(9) 0.0099(11) 0.0001(10)
C283 0.0181(15) 0.0231(15) 0.0222(14) 0.0018(11) 0.0093(12) 0.0017(12)
C284 0.0345(19) 0.0232(16) 0.0294(16) 0.0074(13) 0.0157(14) 0.0033(14)
C285 0.0318(18) 0.0153(15) 0.0387(17) 0.0067(13) 0.0182(15) 0.0046(13)
N291 0.0167(12) 0.0177(12) 0.0165(11) -0.0008(9) 0.0056(10) -0.0005(9)
C292 0.0165(14) 0.0200(15) 0.0222(14) 0.0023(11) 0.0092(12) 0.0004(11)
C293 0.0254(17) 0.0273(17) 0.0234(15) 0.0057(12) 0.0079(13) -0.0005(13)
C294 0.0237(17) 0.0342(18) 0.0195(14) -0.0028(13) 0.0075(13) -0.0031(13)
C295 0.0227(16) 0.0234(16) 0.0224(14) -0.0045(12) 0.0080(13) -0.0004(12)
C296 0.0226(16) 0.0188(15) 0.0205(14) 0.0008(11) 0.0060(12) -0.0005(12)
Cl1 0.0585(7) 0.0493(6) 0.0664(7) -0.0050(5) 0.0369(6) -0.0101(5)
C300 0.036(4) 0.031(4) 0.054(4) -0.008(3) 0.025(4) -0.001(3)

loop_
_atom_type_symbol
_atom_type_description
_atom_type_scat_dispersion_real
_atom_type_scat_dispersion_imag
_atom_type_scat_source
C C 0.0033 0.0016 'International Tables Vol C Tables 4.2.6.8 and 6.1.1.4'
H H 0.0000 0.0000 'International Tables Vol C Tables 4.2.6.8 and 6.1.1.4'
B B 0.0013 0.0007 'International Tables Vol C Tables 4.2.6.8 and 6.1.1.4'
N N 0.0061 0.0033 'International Tables Vol C Tables 4.2.6.8 and 6.1.1.4'
O O 0.0106 0.0060 'International Tables Vol C Tables 4.2.6.8 and 6.1.1.4'
Yb Yb -0.3850 5.5486 'International Tables Vol C Tables 4.2.6.8 and 6.1.1.4'
Cl Cl 0.1484 0.1585 'International Tables Vol C Tables 4.2.6.8 and 6.1.1.4'

loop_
_geom_angle_atom_site_label_1
_geom_angle_atom_site_label_2
_geom_angle_atom_site_label_3
_geom_angle
_geom_angle_site_symmetry_1
_geom_angle_site_symmetry_3
_geom_angle_publ_flag
O145 Yb1 O115 143.33(7) . . ?
O145 Yb1 O111 144.44(6) . . ?
O115 Yb1 O111 72.20(7) . . ?
O145 Yb1 O141 72.92(7) . . ?
O115 Yb1 O141 143.75(6) . . ?
O111 Yb1 O141 71.56(7) . . ?
O145 Yb1 N182 78.96(7) . . ?
O115 Yb1 N182 72.86(7) . . ?
O111 Yb1 N182 125.01(7) . . ?
O141 Yb1 N182 131.39(7) . . ?
O145 Yb1 N162 80.19(7) . . ?
O115 Yb1 N162 71.16(7) . . ?
O111 Yb1 N162 127.10(7) . . ?
O141 Yb1 N162 133.29(7) . . ?
N182 Yb1 N162 77.22(8) . . ?
O145 Yb1 N171 100.13(7) . . ?
O115 Yb1 N171 88.64(7) . . ?
O111 Yb1 N171 76.72(7) . . ?
O141 Yb1 N171 82.17(7) . . ?
N182 Yb1 N171 142.31(7) . . ?
N162 Yb1 N171 65.66(7) . . ?
O145 Yb1 N191 97.97(7) . . ?
O115 Yb1 N191 91.34(7) . . ?
O111 Yb1 N191 74.25(7) . . ?
O141 Yb1 N191 79.93(7) . . ?
N182 Yb1 N191 65.54(8) . . ?
N162 Yb1 N191 142.24(7) . . ?
N171 Yb1 N191 149.47(7) . . ?
N161 B1 N181 109.5(2) . . ?
C102 C101 C106 118.3(3) . . ?
C102 C101 C112 123.9(3) . . ?
C106 C101 C112 117.7(3) . . ?
C103 C102 C101 120.7(3) . . ?
C104 C103 C102 120.0(3) . . ?
C105 C104 C103 120.0(3) . . ?
C104 C105 C106 120.3(3) . . ?
C105 C106 C101 120.7(3) . . ?
C112 O111 Yb1 137.59(17) . . ?
O111 C112 C113 123.7(2) . . ?
O111 C112 C101 115.7(2) . . ?
C113 C112 C101 120.6(2) . . ?
C114 C113 C112 122.0(3) . . ?
O115 C114 C113 124.0(2) . . ?
O115 C114 C121 115.3(2) . . ?
C113 C114 C121 120.7(2) . . ?
C114 O115 Yb1 138.55(17) . . ?
C126 C121 C122 118.5(3) . . ?
C126 C121 C114 118.1(2) . . ?
C122 C121 C114 123.4(2) . . ?
C123 C122 C121 120.4(3) . . ?
C124 C123 C122 120.2(3) . . ?
C125 C124 C123 119.7(3) . . ?
C126 C125 C124 120.6(3) . . ?
C125 C126 C121 120.6(3) . . ?
C136 C131 C132 118.8(3) . . ?
C136 C131 C142 118.5(2) . . ?
C132 C131 C142 122.7(3) . . ?
C133 C132 C131 120.2(3) . . ?
C134 C133 C132 120.2(3) . . ?
C133 C134 C135 120.0(3) . . ?
C136 C135 C134 120.0(3) . . ?
C135 C136 C131 120.8(3) . . ?
C142 O141 Yb1 136.59(17) . . ?
O141 C142 C143 123.9(2) . . ?
O141 C142 C131 116.5(2) . . ?
C143 C142 C131 119.6(2) . . ?
C144 C143 C142 122.9(3) . . ?
O145 C144 C143 124.1(3) . . ?
O145 C144 C151 115.6(2) . . ?
C143 C144 C151 120.3(3) . . ?
C144 O145 Yb1 138.15(17) . . ?
C156 C151 C152 118.8(3) . . ?
C156 C151 C144 119.0(3) . . ?
C152 C151 C144 122.2(3) . . ?
C153 C152 C151 119.9(3) . . ?
C154 C153 C152 120.8(3) . . ?
C153 C154 C155 120.0(3) . . ?
C154 C155 C156 119.9(3) . . ?
C155 C156 C151 120.6(3) . . ?
C165 N161 N162 109.2(2) . . ?
C165 N161 B1 128.3(3) . . ?
N162 N161 B1 122.2(2) . . ?
C163 N162 N161 106.5(2) . . ?
C163 N162 Yb1 117.01(17) . . ?
N161 N162 Yb1 130.00(17) . . ?
N162 C163 C164 110.4(2) . . ?
N162 C163 C172 118.7(2) . . ?
C164 C163 C172 130.8(3) . . ?
C165 C164 C163 104.3(3) . . ?
N161 C165 C164 109.6(3) . . ?
C176 N171 C172 117.7(2) . . ?
C176 N171 Yb1 122.03(18) . . ?
C172 N171 Yb1 118.97(18) . . ?
N171 C172 C173 122.3(3) . . ?
N171 C172 C163 115.1(2) . . ?
C173 C172 C163 122.6(2) . . ?
C174 C173 C172 119.0(3) . . ?
C175 C174 C173 119.1(3) . . ?
C174 C175 C176 119.1(3) . . ?
N171 C176 C175 122.7(3) . . ?
C185 N181 N182 108.7(2) . . ?
C185 N181 B1 127.7(3) . . ?
N182 N181 B1 123.5(3) . . ?
C183 N182 N181 106.5(2) . . ?
C183 N182 Yb1 116.81(17) . . ?
N181 N182 Yb1 129.01(17) . . ?
N182 C183 C184 111.1(3) . . ?
N182 C183 C192 118.4(3) . . ?
C184 C183 C192 130.5(3) . . ?
C185 C184 C183 103.6(3) . . ?
N181 C185 C184 110.1(3) . . ?
C196 N191 C192 117.7(3) . . ?
C196 N191 Yb1 123.71(19) . . ?
C192 N191 Yb1 117.99(18) . . ?
N191 C192 C193 122.4(3) . . ?
N191 C192 C183 115.1(3) . . ?
C193 C192 C183 122.5(3) . . ?
C194 C193 C192 119.0(3) . . ?
C195 C194 C193 118.9(3) . . ?
C194 C195 C196 119.2(3) . . ?
N191 C196 C195 122.9(3) . . ?
O215 Yb2 O241 146.07(7) . . ?
O215 Yb2 O211 72.39(7) . . ?
O241 Yb2 O211 141.34(7) . . ?
O215 Yb2 O245 138.20(7) . . ?
O241 Yb2 O245 71.71(7) . . ?
O211 Yb2 O245 70.99(7) . . ?
O215 Yb2 N262 86.19(8) . . ?
O241 Yb2 N262 74.35(7) . . ?
O211 Yb2 N262 127.04(7) . . ?
O245 Yb2 N262 132.63(7) . . ?
O215 Yb2 N271 110.12(8) . . ?
O241 Yb2 N271 87.47(8) . . ?
O211 Yb2 N271 76.46(7) . . ?
O245 Yb2 N271 80.01(7) . . ?
N262 Yb2 N271 66.35(8) . . ?
O215 Yb2 N282 72.91(7) . . ?
O241 Yb2 N282 75.45(8) . . ?
O211 Yb2 N282 136.24(7) . . ?
O245 Yb2 N282 124.53(7) . . ?
N262 Yb2 N282 75.71(8) . . ?
N271 Yb2 N282 141.40(7) . . ?
O215 Yb2 N291 83.55(8) . . ?
O241 Yb2 N291 94.15(8) . . ?
O211 Yb2 N291 85.16(7) . . ?
O245 Yb2 N291 74.00(7) . . ?
N262 Yb2 N291 140.85(7) . . ?
N271 Yb2 N291 151.95(7) . . ?
N282 Yb2 N291 65.16(7) . . ?
N261 B2 N281 110.5(2) . . ?
C202 C201 C206 118.5(3) . . ?
C202 C201 C212 123.4(3) . . ?
C206 C201 C212 118.0(3) . . ?
C201 C202 C203 121.0(3) . . ?
C204 C203 C202 119.8(3) . . ?
C205 C204 C203 119.9(3) . . ?
C204 C205 C206 120.0(3) . . ?
C205 C206 C201 120.8(3) . . ?
C212 O211 Yb2 137.68(17) . . ?
O211 C212 C213 123.1(3) . . ?
O211 C212 C201 116.4(2) . . ?
C213 C212 C201 120.5(3) . . ?
C212 C213 C214 122.6(3) . . ?
O215 C214 C213 123.2(3) . . ?
O215 C214 C221 115.6(2) . . ?
C213 C214 C221 121.1(3) . . ?
C214 O215 Yb2 138.06(18) . . ?
C222 C221 C226 118.2(3) . . ?
C222 C221 C214 123.4(3) . . ?
C226 C221 C214 118.4(3) . . ?
C223 C222 C221 121.0(3) . . ?
C224 C223 C222 119.9(3) . . ?
C223 C224 C225 119.7(3) . . ?
C226 C225 C224 120.7(3) . . ?
C225 C226 C221 120.4(3) . . ?
C236 C231 C232 118.9(3) . . ?
C236 C231 C242 117.0(3) . . ?
C232 C231 C242 124.0(3) . . ?
C233 C232 C231 120.1(3) . . ?
C234 C233 C232 120.6(3) . . ?
C235 C234 C233 119.5(3) . . ?
C234 C235 C236 120.6(3) . . ?
C235 C236 C231 120.3(3) . . ?
C242 O241 Yb2 139.54(18) . . ?
O241 C242 C243 123.1(3) . . ?
O241 C242 C231 115.1(2) . . ?
C243 C242 C231 121.8(3) . . ?
C244 C243 C242 122.2(3) . . ?
O245 C244 C243 123.6(3) . . ?
O245 C244 C251 115.4(2) . . ?
C243 C244 C251 121.0(3) . . ?
C244 O245 Yb2 135.05(17) . . ?
C252 C251 C256 118.2(3) . . ?
C252 C251 C244 123.7(3) . . ?
C256 C251 C244 118.1(3) . . ?
C253 C252 C251 120.3(3) . . ?
C254 C253 C252 120.7(3) . . ?
C255 C254 C253 119.7(3) . . ?
C254 C255 C256 119.9(3) . . ?
C255 C256 C251 121.2(3) . . ?
C265 N261 N262 109.0(2) . . ?
C265 N261 B2 126.6(2) . . ?
N262 N261 B2 123.7(2) . . ?
C263 N262 N261 106.5(2) . . ?
C263 N262 Yb2 117.48(18) . . ?
N261 N262 Yb2 131.76(17) . . ?
N262 C263 C264 110.5(3) . . ?
N262 C263 C272 119.0(2) . . ?
C264 C263 C272 130.5(3) . . ?
C265 C264 C263 104.4(3) . . ?
N261 C265 C264 109.6(3) . . ?
C276 N271 C272 117.5(2) . . ?
C276 N271 Yb2 123.28(18) . . ?
C272 N271 Yb2 119.21(18) . . ?
N271 C272 C273 122.0(3) . . ?
N271 C272 C263 115.3(2) . . ?
C273 C272 C263 122.7(3) . . ?
C274 C273 C272 119.6(3) . . ?
C273 C274 C275 118.8(3) . . ?
C276 C275 C274 118.4(3) . . ?
N271 C276 C275 123.7(3) . . ?
C285 N281 N282 108.9(2) . . ?
C285 N281 B2 125.7(2) . . ?
N282 N281 B2 122.7(2) . . ?
C283 N282 N281 106.7(2) . . ?
C283 N282 Yb2 119.65(17) . . ?
N281 N282 Yb2 132.46(17) . . ?
N282 C283 C284 110.6(2) . . ?
N282 C283 C292 118.5(2) . . ?
C284 C283 C292 130.9(3) . . ?
C285 C284 C283 103.8(3) . . ?
N281 C285 C284 110.0(3) . . ?
C296 N291 C292 117.7(2) . . ?
C296 N291 Yb2 121.67(17) . . ?
C292 N291 Yb2 120.60(17) . . ?
N291 C292 C293 122.1(3) . . ?
N291 C292 C283 115.1(2) . . ?
C293 C292 C283 122.8(3) . . ?
C294 C293 C292 119.1(3) . . ?
C293 C294 C295 119.1(3) . . ?
C296 C295 C294 118.6(3) . . ?
N291 C296 C295 123.4(3) . . ?
C300 Cl1 C300 74.1(3) . 3_766 ?
Cl1 C300 Cl1 105.9(3) . 3_766 ?

loop_
_geom_bond_atom_site_label_1
_geom_bond_atom_site_label_2
_geom_bond_distance
_geom_bond_site_symmetry_2
_geom_bond_publ_flag
Yb1 O145 2.247(2) . ?
Yb1 O115 2.256(2) . ?
Yb1 O111 2.2743(18) . ?
Yb1 O141 2.2879(19) . ?
Yb1 N182 2.452(2) . ?
Yb1 N162 2.466(2) . ?
Yb1 N171 2.478(2) . ?
Yb1 N191 2.509(2) . ?
B1 N161 1.542(4) . ?
B1 N181 1.546(4) . ?
C101 C102 1.394(4) . ?
C101 C106 1.399(4) . ?
C101 C112 1.499(4) . ?
C102 C103 1.394(4) . ?
C103 C104 1.383(4) . ?
C104 C105 1.379(4) . ?
C105 C106 1.386(4) . ?
O111 C112 1.267(3) . ?
C112 C113 1.403(4) . ?
C113 C114 1.400(4) . ?
C114 O115 1.270(3) . ?
C114 C121 1.492(4) . ?
C121 C126 1.399(4) . ?
C121 C122 1.400(4) . ?
C122 C123 1.391(4) . ?
C123 C124 1.385(4) . ?
C124 C125 1.384(4) . ?
C125 C126 1.379(4) . ?
C131 C136 1.391(4) . ?
C131 C132 1.396(4) . ?
C131 C142 1.504(4) . ?
C132 C133 1.390(4) . ?
C133 C134 1.378(4) . ?
C134 C135 1.387(4) . ?
C135 C136 1.380(4) . ?
O141 C142 1.276(3) . ?
C142 C143 1.396(4) . ?
C143 C144 1.394(4) . ?
C144 O145 1.281(3) . ?
C144 C151 1.495(4) . ?
C151 C156 1.391(4) . ?
C151 C152 1.397(4) . ?
C152 C153 1.388(4) . ?
C153 C154 1.369(5) . ?
C154 C155 1.382(5) . ?
C155 C156 1.389(4) . ?
N161 C165 1.344(4) . ?
N161 N162 1.358(3) . ?
N162 C163 1.344(3) . ?
C163 C164 1.394(4) . ?
C163 C172 1.459(4) . ?
C164 C165 1.370(4) . ?
N171 C176 1.343(3) . ?
N171 C172 1.351(3) . ?
C172 C173 1.390(4) . ?
C173 C174 1.376(4) . ?
C174 C175 1.374(4) . ?
C175 C176 1.385(4) . ?
N181 C185 1.348(4) . ?
N181 N182 1.359(3) . ?
N182 C183 1.343(4) . ?
C183 C184 1.391(4) . ?
C183 C192 1.462(4) . ?
C184 C185 1.372(4) . ?
N191 C196 1.349(3) . ?
N191 C192 1.351(4) . ?
C192 C193 1.392(4) . ?
C193 C194 1.385(4) . ?
C194 C195 1.381(4) . ?
C195 C196 1.381(4) . ?
Yb2 O215 2.228(2) . ?
Yb2 O241 2.232(2) . ?
Yb2 O211 2.2841(19) . ?
Yb2 O245 2.3051(19) . ?
Yb2 N262 2.450(2) . ?
Yb2 N271 2.475(2) . ?
Yb2 N282 2.475(2) . ?
Yb2 N291 2.496(2) . ?
B2 N261 1.549(4) . ?
B2 N281 1.561(4) . ?
C201 C202 1.385(4) . ?
C201 C206 1.393(4) . ?
C201 C212 1.507(4) . ?
C202 C203 1.390(4) . ?
C203 C204 1.384(5) . ?
C204 C205 1.382(5) . ?
C205 C206 1.387(4) . ?
O211 C212 1.268(3) . ?
C212 C213 1.397(4) . ?
C213 C214 1.399(4) . ?
C214 O215 1.272(3) . ?
C214 C221 1.498(4) . ?
C221 C222 1.392(4) . ?
C221 C226 1.396(4) . ?
C222 C223 1.385(4) . ?
C223 C224 1.376(4) . ?
C224 C225 1.383(4) . ?
C225 C226 1.374(4) . ?
C231 C236 1.389(4) . ?
C231 C232 1.391(4) . ?
C231 C242 1.500(4) . ?
C232 C233 1.383(4) . ?
C233 C234 1.382(4) . ?
C234 C235 1.369(4) . ?
C235 C236 1.387(4) . ?
O241 C242 1.263(3) . ?
C242 C243 1.404(4) . ?
C243 C244 1.403(4) . ?
C244 O245 1.264(3) . ?
C244 C251 1.512(4) . ?
C251 C252 1.393(4) . ?
C251 C256 1.396(4) . ?
C252 C253 1.389(4) . ?
C253 C254 1.380(5) . ?
C254 C255 1.377(5) . ?
C255 C256 1.386(4) . ?
N261 C265 1.354(4) . ?
N261 N262 1.361(3) . ?
N262 C263 1.342(3) . ?
C263 C264 1.400(4) . ?
C263 C272 1.458(4) . ?
C264 C265 1.361(4) . ?
N271 C276 1.340(3) . ?
N271 C272 1.350(3) . ?
C272 C273 1.388(4) . ?
C273 C274 1.377(4) . ?
C274 C275 1.383(4) . ?
C275 C276 1.380(4) . ?
N281 C285 1.348(4) . ?
N281 N282 1.356(3) . ?
N282 C283 1.343(3) . ?
C283 C284 1.399(4) . ?
C283 C292 1.458(4) . ?
C284 C285 1.369(4) . ?
N291 C296 1.340(3) . ?
N291 C292 1.356(3) . ?
C292 C293 1.390(4) . ?
C293 C294 1.382(4) . ?
C294 C295 1.385(4) . ?
C295 C296 1.382(4) . ?
Cl1 C300 1.771(7) . ?
Cl1 C300 1.880(7) 3_766 ?
C300 Cl1 1.880(7) 3_766 ?
